data_1544358
loop_
_publ_author_name
'Battle, P.D.'
'Gibb, T.C.'
'Lightfoot, P.'

_publ_section_title
;
 The crystal and magnetic structures of Sr2LaFe3O8
;
_journal_name_full 'Journal of Solid State Chemistry'
_journal_page_first 237
_journal_page_last 244
_journal_volume 84
_journal_year 1990
_chemical_formula_sum 'Fe3 La O8 Sr2'
_chemical_name_common Sr2LaFe3O8
_space_group_IT_number 51
_space_group_name_H-M_alt 'P m m a'
_symmetry_space_group_name_Hall '-P 2a 2a'
_symmetry_space_group_name_H-M 'P m m a'
_cell_angle_alpha 90
_cell_angle_beta 90
_cell_angle_gamma 90
_cell_formula_units_Z 2
_cell_length_a 5.5095(1)
_cell_length_b 11.8845(5)
_cell_length_c 5.6028(1)
_cell_volume 366.858(18)
_cod_data_source_file Sr2LaFe3O8.cif
_cod_data_source_block Sr2LaFe3O8
_cod_original_formula_sum 'Sr2 La Fe3 O8'
_cod_database_code 1544358

loop_
_space_group_symop_operation_xyz
'x, y, z'
'-x, -y, -z'
'-x+1/2, -y, z'
'x+1/2, y, -z'
'-x, y, -z'
'x, -y, z'
'x+1/2, -y, -z'
'-x+1/2, y, z'

loop_
_atom_site_label
_atom_site_occupancy
_atom_site_fract_x
_atom_site_fract_y
_atom_site_fract_z
_atom_site_adp_type
_atom_site_B_iso_or_equiv
_atom_site_type_symbol
La1 1.0 0.250000 0.500000 0.7443(9) Biso 0.800000 Sr
La2 1.0 0.250000 0.19114(8) 0.7307(7) Biso 0.150000 Sr
Fe1 1.0 0.250000 0.33884(8) 0.2415(5) Biso 0.218000 Fe
Fe2 0.5000 0.2078(8) 0.000000 0.1786(7) Biso 0.720000 Fe
O1 1.0 0.0000(8) 0.3025(2) 0.000000 Biso 0.490000 O
O2 1.0 0.0000(8) 0.3406(2) 0.500000 Biso 0.970000 O
O3 1.0 0.250000 0.500000 0.2001(9) Biso 0.740000 O
O4 0.5000 0.268(2) 0.1420(2) 0.3013(7) Biso 1.150000 O
O5 0.4600 0.134(2) 0.000000 0.875(2) Biso 0.910000 O
O6 0.0400 0.074(18) 0.000000 0.688(18) Biso 0.910000 O
